data_1511420
loop_
_publ_author_name
'Krebs, B.'

_publ_section_title
;
 Drei neue Selenoborato-closo-dodekaborate: Synthesen und
 Kristallstrukturen von Rb8 (B12 (B Se3)6), Rb4 Hg (B12 (B Se3)6) und Cs4
 Hg2 (B12 (B Se3)6)
;
_journal_name_full 'Zeitschrift fuer Anorganische und Allgemeine Chemie'
_journal_page_first 1165
_journal_page_last 1171
_journal_paper_doi 10.1002/(SICI)1521-3749(199907)625:7<1165::AID-ZAAC1165>3.0.CO;2-F
_journal_volume 625
_journal_year 1999
_chemical_formula_sum 'B18 Cs4 Hg2 Se18'
_chemical_name_systematic 'Cs4 Hg2 (B12 (B Se3)6)'
_space_group_IT_number 2
_symmetry_space_group_name_Hall '-P 1'
_symmetry_space_group_name_H-M 'P -1'
_cell_angle_alpha 99.94
_cell_angle_beta 90.81
_cell_angle_gamma 115.97
_cell_formula_units_Z 1
_cell_length_a 9.86
_cell_length_b 10.74
_cell_length_c 11.078
_cell_volume 1033.485
_citation_journal_id_ASTM ZAACAB
_cod_data_source_file boron0-1_566.cif
_cod_data_source_block B18Cs4Hg2Se18
_cod_database_code 1511420

loop_
_symmetry_equiv_pos_as_xyz
x,y,z
-x,-y,-z

loop_
_atom_site_label
_atom_site_type_symbol
_atom_site_fract_x
_atom_site_fract_y
_atom_site_fract_z
_atom_site_occupancy
_atom_site_U_iso_or_equiv
Se6 Se 0.74132 0.28188 0.34206 1 0.0
Se2 Se 0.8378 0.28245 0.69353 1 0.0
Cs2 Cs 0.17605 0.34508 0.51508 1 0.0
B2 B 0.6641 0.1219 0.587 1 0.0
B7 B 0.7454 0.4121 0.714 1 0.0
Se5 Se 0.35847 0.15191 0.28332 1 0.0
Se7 Se 0.86118 0.5958 0.8144 1 0.0
Hg1 Hg 0.32772 0.3258 0.07364 1 0.0
Cs1 Cs 0.79573 0.17376 0.00148 1 0.0
B4 B 0.3372 0.0068 0.5385 1 0.0
Se9 Se 0.60412 0.40927 0.14429 1 0.0
B6 B 0.6205 0.1303 0.4324 1 0.0
B1 B 0.5126 0.1612 0.5507 1 0.0
Se1 Se 0.54959 0.35892 0.62319 1 0.0
B5 B 0.4207 0.0614 0.4022 1 0.0
B3 B 0.485 0.0427 0.6499 1 0.0
B8 B 0.5657 0.2819 0.2571 1 0.0
Se4 Se 0.15915 0.02426 0.61024 1 0.0
Se8 Se 0.13433 0.13665 0.90166 1 0.0
B9 B 0.2529 0.0928 0.7811 1 0.0
Se3 Se 0.44913 0.10131 0.82341 1 0.0
